data_7129594
loop_
_publ_author_name
Gayyur,
'Choudhary, Shivani'
'Kant, Ruchir'
'Ghosh, Nayan'

_publ_section_title
;
 Synergetic copper/zinc catalysis: synthesis of aryl/heteroaryl-fused
 1H-pyrrolo[3,2-c]pyridines
;
_journal_name_full 'Chemical Communications'
_journal_paper_doi 10.1039/D1CC05514C
_journal_year 2022
_chemical_formula_sum 'C27 H26 N4 O4 S2'
_chemical_formula_weight 534.64
_space_group_IT_number 2
_space_group_name_Hall '-P 1'
_space_group_name_H-M_alt 'P -1'
_symmetry_cell_setting triclinic
_symmetry_Int_Tables_number 2
_symmetry_space_group_name_Hall '-P 1'
_symmetry_space_group_name_H-M 'P -1'
_atom_sites_solution_hydrogens geom
_atom_sites_solution_primary direct
_atom_sites_solution_secondary difmap
_audit_creation_method SHELXL-97
_audit_update_record
;
2021-08-05 deposited with the CCDC.	2022-01-05 downloaded from the CCDC.
;
_cell_angle_alpha 90.4110(10)
_cell_angle_beta 91.3210(10)
_cell_angle_gamma 97.8180(10)
_cell_formula_units_Z 4
_cell_length_a 11.8340(3)
_cell_length_b 13.5204(3)
_cell_length_c 16.9352(4)
_cell_measurement_reflns_used 9961
_cell_measurement_temperature 296(2)
_cell_measurement_theta_max 28.32
_cell_measurement_theta_min 2.41
_cell_volume 2683.59(11)
_computing_cell_refinement 'Bruker SAINT'
_computing_data_collection 'Bruker APEX2'
_computing_data_reduction 'Bruker SAINT'
_computing_molecular_graphics 'SHELXTL (Bruker, 1997)'
_computing_publication_material 'SHELXTL (Bruker, 1997)'
_computing_structure_refinement 'SHELXL-97 (Sheldrick, 1997)'
_computing_structure_solution 'SHELXS-97 (Sheldrick, 1990)'
_diffrn_ambient_temperature 296(2)
_diffrn_measured_fraction_theta_full 0.998
_diffrn_measured_fraction_theta_max 0.998
_diffrn_measurement_device_type 'Bruker APEX-II CCD'
_diffrn_measurement_method '\f and \w scans'
_diffrn_radiation_probe x-ray
_diffrn_radiation_type MoK\a
_diffrn_radiation_wavelength 0.71073
_diffrn_reflns_av_R_equivalents 0.0488
_diffrn_reflns_av_sigmaI/netI 0.0471
_diffrn_reflns_limit_h_max 15
_diffrn_reflns_limit_h_min -15
_diffrn_reflns_limit_k_max 18
_diffrn_reflns_limit_k_min -18
_diffrn_reflns_limit_l_max 22
_diffrn_reflns_limit_l_min -22
_diffrn_reflns_number 45794
_diffrn_reflns_theta_full 28.34
_diffrn_reflns_theta_max 28.34
_diffrn_reflns_theta_min 1.93
_diffrn_standards_number 0
_exptl_absorpt_coefficient_mu 0.238
_exptl_absorpt_correction_T_max 0.9516
_exptl_absorpt_correction_T_min 0.9191
_exptl_absorpt_correction_type multi-scan
_exptl_absorpt_process_details SADABS-2016/2
_exptl_crystal_colour Colorless
_exptl_crystal_density_diffrn 1.323
_exptl_crystal_density_method 'not measured'
_exptl_crystal_description Block
_exptl_crystal_F_000 1120
_exptl_crystal_size_max 0.36
_exptl_crystal_size_mid 0.32
_exptl_crystal_size_min 0.21
_refine_diff_density_max 2.345
_refine_diff_density_min -1.607
_refine_diff_density_rms 0.104
_refine_ls_extinction_method none
_refine_ls_goodness_of_fit_ref 1.024
_refine_ls_hydrogen_treatment mixed
_refine_ls_matrix_type full
_refine_ls_number_parameters 679
_refine_ls_number_reflns 13378
_refine_ls_number_restraints 0
_refine_ls_restrained_S_all 1.024
_refine_ls_R_factor_all 0.0873
_refine_ls_R_factor_gt 0.0695
_refine_ls_shift/su_max 0.000
_refine_ls_shift/su_mean 0.000
_refine_ls_structure_factor_coef Fsqd
_refine_ls_weighting_details 'calc w=1/[\s^2^(Fo^2^)+(0.0991P)^2^+5.9086P] where P=(Fo^2^+2Fc^2^)/3'
_refine_ls_weighting_scheme calc
_refine_ls_wR_factor_gt 0.1859
_refine_ls_wR_factor_ref 0.1967
_reflns_number_gt 10771
_reflns_number_total 13378
_reflns_threshold_expression >2sigma(I)
_cod_data_source_file d1cc05514c2.cif
_cod_data_source_block xxx
_cod_depositor_comments
;
The following automatic conversions were performed:

data item '_exptl_absorpt_correction_type' value 'Multi-scan' was
changed to 'multi-scan' in accordance with the
/home/data/users/saulius/crontab/automatic-downloads/rss-feeds/RSC/lib/dictionaries/cif_core.dic
dictionary named 'cif_core.dic' version 2.4.2 last updated on
2011-04-26.

data item '_symmetry_cell_setting' value 'Triclinic' was changed to
'triclinic' in accordance with the
/home/data/users/saulius/crontab/automatic-downloads/rss-feeds/RSC/lib/dictionaries/cif_core.dic
dictionary named 'cif_core.dic' version 2.4.2 last updated on
2011-04-26.

Automatic conversion script
Id: cif_fix_values 7556 2019-12-06 15:28:31Z antanas 
;
_cod_database_code 7129594

loop_
_symmetry_equiv_pos_site_id
_symmetry_equiv_pos_as_xyz
1 x,y,z
2 -x,-y,-z

loop_
_atom_site_label
_atom_site_type_symbol
_atom_site_fract_x
_atom_site_fract_y
_atom_site_fract_z
_atom_site_U_iso_or_equiv
_atom_site_adp_type
_atom_site_occupancy
_atom_site_symmetry_multiplicity
_atom_site_calc_flag
_atom_site_refinement_flags
_atom_site_disorder_assembly
_atom_site_disorder_group
C1 C 0.9811(3) 0.2302(2) 0.2578(2) 0.0339(8) Uani 1 1 d . . .
H1 H 0.9160 0.2445 0.2829 0.041 Uiso 1 1 calc R . .
C2 C 0.9829(5) 0.1356(3) 0.2245(3) 0.0519(12) Uani 1 1 d . . .
H2 H 0.9209 0.0860 0.2293 0.062 Uiso 1 1 calc R . .
C3 C 1.0793(5) 0.1166(4) 0.1837(4) 0.0763(19) Uani 1 1 d . . .
H3 H 1.0823 0.0533 0.1626 0.092 Uiso 1 1 calc R . .
C4 C 1.1702(5) 0.1912(5) 0.1744(5) 0.092(2) Uani 1 1 d . . .
H4 H 1.2319 0.1798 0.1442 0.111 Uiso 1 1 calc R . .
C5 C 1.1682(4) 0.2834(4) 0.2108(4) 0.0668(17) Uani 1 1 d . . .
H5 H 1.2301 0.3331 0.2063 0.080 Uiso 1 1 calc R . .
C6 C 1.0740(3) 0.3020(2) 0.25401(18) 0.0230(6) Uani 1 1 d . . .
C7 C 1.0803(2) 0.4015(2) 0.29572(17) 0.0179(5) Uani 1 1 d . . .
H7A H 1.0957 0.3927 0.3516 0.021 Uiso 1 1 calc R . .
H7B H 1.1434 0.4466 0.2752 0.021 Uiso 1 1 calc R . .
C8 C 1.0381(2) 0.60733(19) 0.38542(17) 0.0181(5) Uani 1 1 d . . .
H8A H 1.0184 0.6414 0.4320 0.027 Uiso 1 1 calc R . .
H8B H 1.0403 0.6517 0.3413 0.027 Uiso 1 1 calc R . .
H8C H 1.1117 0.5861 0.3933 0.027 Uiso 1 1 calc R . .
C9 C 0.9593(2) 0.49652(19) 0.21164(15) 0.0142(5) Uani 1 1 d . . .
C10 C 1.0405(2) 0.5877(2) 0.10744(16) 0.0170(5) Uani 1 1 d . . .
C11 C 1.1402(3) 0.6391(2) 0.07476(18) 0.0223(6) Uani 1 1 d . . .
H11 H 1.2094 0.6422 0.1024 0.027 Uiso 1 1 calc R . .
C12 C 1.1364(3) 0.6846(2) 0.00276(18) 0.0254(6) Uani 1 1 d . . .
H12 H 1.2026 0.7191 -0.0175 0.031 Uiso 1 1 calc R . .
C13 C 1.0326(3) 0.6790(2) -0.04054(18) 0.0263(6) Uani 1 1 d . . .
H13 H 1.0307 0.7099 -0.0894 0.032 Uiso 1 1 calc R . .
C14 C 0.9342(3) 0.6284(2) -0.01111(17) 0.0227(6) Uani 1 1 d . . .
H14 H 0.8663 0.6243 -0.0404 0.027 Uiso 1 1 calc R . .
C15 C 0.9358(2) 0.5825(2) 0.06366(16) 0.0172(5) Uani 1 1 d . . .
C16 C 0.8400(2) 0.5299(2) 0.10076(16) 0.0164(5) Uani 1 1 d . . .
C17 C 0.6677(2) 0.4580(2) 0.13397(16) 0.0164(5) Uani 1 1 d . . .
C18 C 0.7384(2) 0.4412(2) 0.19567(16) 0.0158(5) Uani 1 1 d . . .
H18 H 0.7183 0.4070 0.2418 0.019 Uiso 1 1 calc R . .
C19 C 0.8492(2) 0.48689(19) 0.17508(15) 0.0151(5) Uani 1 1 d . . .
C20 C 0.4469(3) 0.5547(3) 0.21227(18) 0.0310(7) Uani 1 1 d . . .
H20A H 0.5205 0.5822 0.2334 0.046 Uiso 1 1 calc R . .
H20B H 0.4145 0.5011 0.2451 0.046 Uiso 1 1 calc R . .
H20C H 0.3977 0.6056 0.2108 0.046 Uiso 1 1 calc R . .
C21 C 0.5067(2) 0.3277(2) 0.15989(17) 0.0216(6) Uani 1 1 d . . .
H21A H 0.4240 0.3166 0.1560 0.026 Uiso 1 1 calc R . .
H21B H 0.5290 0.3303 0.2154 0.026 Uiso 1 1 calc R . .
C22 C 0.5538(2) 0.2432(2) 0.12034(18) 0.0222(6) Uani 1 1 d . . .
C23 C 0.5212(3) 0.2173(2) 0.0423(2) 0.0288(7) Uani 1 1 d . . .
H23 H 0.4716 0.2534 0.0151 0.035 Uiso 1 1 calc R . .
C24 C 0.5623(4) 0.1381(3) 0.0052(2) 0.0375(8) Uani 1 1 d . . .
H24 H 0.5397 0.1214 -0.0467 0.045 Uiso 1 1 calc R . .
C25 C 0.6363(4) 0.0842(3) 0.0445(3) 0.0418(9) Uani 1 1 d . . .
H25 H 0.6635 0.0312 0.0193 0.050 Uiso 1 1 calc R . .
C26 C 0.6700(3) 0.1090(3) 0.1214(3) 0.0411(9) Uani 1 1 d . . .
H26 H 0.7204 0.0730 0.1479 0.049 Uiso 1 1 calc R . .
C27 C 0.6286(3) 0.1884(3) 0.1595(2) 0.0318(7) Uani 1 1 d . . .
H27 H 0.6512 0.2047 0.2115 0.038 Uiso 1 1 calc R . .
C28 C 0.3746(3) 0.9680(2) 0.32649(19) 0.0251(6) Uani 1 1 d . . .
H28 H 0.4033 0.9919 0.3756 0.030 Uiso 1 1 calc R . .
C29 C 0.4070(3) 1.0207(3) 0.2585(2) 0.0367(8) Uani 1 1 d . . .
H29 H 0.4580 1.0794 0.2624 0.044 Uiso 1 1 calc R . .
C30 C 0.3640(4) 0.9866(3) 0.1853(2) 0.0426(9) Uani 1 1 d . . .
H30 H 0.3856 1.0226 0.1402 0.051 Uiso 1 1 calc R . .
C31 C 0.2891(4) 0.8991(3) 0.1789(2) 0.0407(9) Uani 1 1 d . . .
H31 H 0.2599 0.8761 0.1297 0.049 Uiso 1 1 calc R . .
C32 C 0.2576(3) 0.8452(3) 0.2470(2) 0.0300(7) Uani 1 1 d . . .
H32 H 0.2081 0.7856 0.2427 0.036 Uiso 1 1 calc R . .
C33 C 0.2992(2) 0.8795(2) 0.32088(18) 0.0198(5) Uani 1 1 d . . .
C34 C 0.2590(2) 0.8247(2) 0.39452(18) 0.0192(5) Uani 1 1 d . . .
H34A H 0.2050 0.8609 0.4207 0.023 Uiso 1 1 calc R . .
H34B H 0.2199 0.7591 0.3800 0.023 Uiso 1 1 calc R . .
C35 C 0.2407(3) 0.7637(2) 0.5841(2) 0.0256(6) Uani 1 1 d . . .
H35A H 0.2379 0.7778 0.6397 0.038 Uiso 1 1 calc R . .
H35B H 0.2599 0.6976 0.5766 0.038 Uiso 1 1 calc R . .
H35C H 0.1676 0.7681 0.5597 0.038 Uiso 1 1 calc R . .
C36 C 0.4097(2) 0.72543(19) 0.43823(15) 0.0134(5) Uani 1 1 d . . .
C37 C 0.3928(2) 0.55483(18) 0.41795(15) 0.0134(5) Uani 1 1 d . . .
C38 C 0.3215(2) 0.46220(19) 0.41551(16) 0.0166(5) Uani 1 1 d . . .
H38 H 0.2443 0.4599 0.4259 0.020 Uiso 1 1 calc R . .
C39 C 0.3643(2) 0.37548(19) 0.39798(17) 0.0181(5) Uani 1 1 d . . .
H39 H 0.3158 0.3153 0.3954 0.022 Uiso 1 1 calc R . .
C40 C 0.4812(2) 0.37713(19) 0.38385(16) 0.0171(5) Uani 1 1 d . . .
H40 H 0.5093 0.3181 0.3714 0.021 Uiso 1 1 calc R . .
C41 C 0.5542(2) 0.46518(19) 0.38822(15) 0.0145(5) Uani 1 1 d . . .
H41 H 0.6316 0.4655 0.3799 0.017 Uiso 1 1 calc R . .
C42 C 0.5113(2) 0.55540(18) 0.40536(15) 0.0124(5) Uani 1 1 d . . .
C43 C 0.5786(2) 0.65090(19) 0.41297(16) 0.0145(5) Uani 1 1 d . . .
C44 C 0.7171(2) 0.7784(2) 0.42369(18) 0.0194(6) Uani 1 1 d . . .
C45 C 0.6192(2) 0.81792(19) 0.43827(18) 0.0191(5) Uani 1 1 d . . .
H45 H 0.6125 0.8840 0.4504 0.023 Uiso 1 1 calc R . .
C46 C 0.5294(2) 0.73641(19) 0.43092(16) 0.0151(5) Uani 1 1 d . . .
C47 C 0.8486(3) 0.9061(2) 0.5707(2) 0.0263(6) Uani 1 1 d . . .
H47A H 0.7692 0.8827 0.5777 0.039 Uiso 1 1 calc R . .
H47B H 0.8568 0.9724 0.5497 0.039 Uiso 1 1 calc R . .
H47C H 0.8886 0.9070 0.6207 0.039 Uiso 1 1 calc R . .
C48 C 0.8551(3) 0.9097(2) 0.36489(19) 0.0230(6) Uani 1 1 d . . .
H48A H 0.8127 0.9631 0.3802 0.028 Uiso 1 1 calc R . .
H48B H 0.9357 0.9355 0.3667 0.028 Uiso 1 1 calc R . .
C49 C 0.8202(5) 0.8747(3) 0.2839(3) 0.0502(12) Uani 1 1 d . . .
C50 C 0.9003(13) 0.8329(8) 0.2397(4) 0.211(8) Uani 1 1 d . . .
H50 H 0.9636 0.8163 0.2675 0.253 Uiso 1 1 calc R . .
C51 C 0.8962(11) 0.8121(5) 0.1542(5) 0.148(5) Uani 1 1 d . . .
H51 H 0.9548 0.8159 0.1182 0.178 Uiso 1 1 calc R . .
C52 C 0.7793(12) 0.7852(12) 0.1429(14) 0.353(17) Uani 1 1 d . . .
H52 H 0.7603 0.7278 0.1122 0.424 Uiso 1 1 calc R . .
C53 C 0.6951(9) 0.8222(7) 0.1655(4) 0.122(3) Uani 1 1 d . . .
H53 H 0.6264 0.8166 0.1369 0.146 Uiso 1 1 calc R . .
C54 C 0.7162(6) 0.8824(6) 0.2508(4) 0.109(3) Uani 1 1 d . . .
H54 H 0.6629 0.9177 0.2736 0.130 Uiso 1 1 calc R . .
H1A H 0.743(3) 0.642(3) 0.396(2) 0.030(10) Uiso 1 1 d . . .
H1B H 0.699(3) 0.529(3) 0.028(2) 0.026(9) Uiso 1 1 d . . .
N1 N 0.97374(19) 0.44734(16) 0.28603(13) 0.0144(4) Uani 1 1 d . . .
N2 N 1.0505(2) 0.54456(17) 0.18069(14) 0.0171(4) Uani 1 1 d . . .
N3 N 0.7285(2) 0.51034(18) 0.07556(14) 0.0180(5) Uani 1 1 d . . .
N4 N 0.54955(19) 0.42425(18) 0.12256(14) 0.0181(5) Uani 1 1 d . . .
N5 N 0.35522(19) 0.81360(16) 0.44983(14) 0.0157(4) Uani 1 1 d . . .
N6 N 0.34360(19) 0.63986(16) 0.43283(13) 0.0144(4) Uani 1 1 d . . .
N7 N 0.69284(19) 0.67744(16) 0.40723(15) 0.0167(5) Uani 1 1 d . . .
N8 N 0.8322(2) 0.82470(17) 0.42077(16) 0.0208(5) Uani 1 1 d . . .
O1 O 0.93743(19) 0.43341(15) 0.42953(12) 0.0235(4) Uani 1 1 d . . .
O2 O 0.82952(16) 0.53859(16) 0.34633(12) 0.0204(4) Uani 1 1 d . . .
O3 O 0.51568(19) 0.58876(17) 0.07002(13) 0.0256(5) Uani 1 1 d . . .
O4 O 0.35296(18) 0.45690(19) 0.08977(13) 0.0282(5) Uani 1 1 d . . .
O5 O 0.45253(18) 0.84535(15) 0.58026(13) 0.0222(4) Uani 1 1 d . . .
O6 O 0.30250(19) 0.94544(15) 0.53741(14) 0.0260(5) Uani 1 1 d . . .
O7 O 1.02068(17) 0.86851(16) 0.48768(15) 0.0275(5) Uani 1 1 d . . .
O8 O 0.88573(18) 0.72672(15) 0.53499(14) 0.0258(5) Uani 1 1 d . . .
S1 S 0.93537(5) 0.50248(5) 0.36633(4) 0.01368(14) Uani 1 1 d . . .
S2 S 0.46136(6) 0.50900(6) 0.11599(4) 0.02063(16) Uani 1 1 d . . .
S3 S 0.34493(6) 0.85109(5) 0.54096(4) 0.01732(15) Uani 1 1 d . . .
S4 S 0.90588(6) 0.82606(5) 0.50482(5) 0.02042(16) Uani 1 1 d . . .

loop_
_atom_site_aniso_label
_atom_site_aniso_U_11
_atom_site_aniso_U_22
_atom_site_aniso_U_33
_atom_site_aniso_U_23
_atom_site_aniso_U_13
_atom_site_aniso_U_12
C1 0.046(2) 0.0251(15) 0.0279(17) 0.0016(13) 0.0065(15) -0.0058(14)
C2 0.078(3) 0.0248(17) 0.049(2) 0.0031(16) -0.024(2) -0.0013(19)
C3 0.069(3) 0.043(2) 0.121(5) -0.043(3) -0.033(3) 0.031(2)
C4 0.048(3) 0.077(4) 0.155(7) -0.064(4) 0.004(4) 0.024(3)
C5 0.027(2) 0.060(3) 0.113(5) -0.046(3) 0.004(2) 0.0069(19)
C6 0.0250(15) 0.0224(13) 0.0232(15) -0.0029(11) -0.0077(11) 0.0105(11)
C7 0.0137(12) 0.0197(12) 0.0207(13) 0.0010(10) -0.0037(10) 0.0044(10)
C8 0.0162(13) 0.0143(11) 0.0224(14) -0.0008(10) -0.0025(10) -0.0019(10)
C9 0.0142(12) 0.0169(11) 0.0119(12) -0.0010(9) -0.0013(9) 0.0041(9)
C10 0.0163(13) 0.0211(12) 0.0132(12) -0.0007(10) 0.0002(10) 0.0012(10)
C11 0.0178(13) 0.0272(14) 0.0205(14) -0.0007(11) 0.0001(11) -0.0021(11)
C12 0.0233(15) 0.0291(15) 0.0221(15) 0.0029(12) 0.0055(12) -0.0039(12)
C13 0.0317(17) 0.0276(15) 0.0186(14) 0.0059(11) 0.0036(12) -0.0011(13)
C14 0.0234(14) 0.0269(14) 0.0171(14) 0.0041(11) -0.0005(11) 0.0010(12)
C15 0.0167(13) 0.0198(12) 0.0147(12) 0.0002(10) -0.0004(10) 0.0012(10)
C16 0.0169(13) 0.0189(12) 0.0133(12) -0.0008(9) -0.0023(10) 0.0033(10)
C17 0.0131(12) 0.0209(12) 0.0150(12) 0.0004(10) -0.0008(10) 0.0013(10)
C18 0.0137(12) 0.0187(12) 0.0149(12) 0.0014(9) -0.0016(9) 0.0017(10)
C19 0.0150(12) 0.0177(12) 0.0128(12) -0.0010(9) -0.0017(9) 0.0027(10)
C20 0.0386(19) 0.0444(19) 0.0135(14) -0.0020(13) -0.0007(12) 0.0188(15)
C21 0.0167(13) 0.0295(15) 0.0173(13) 0.0028(11) 0.0022(10) -0.0017(11)
C22 0.0175(13) 0.0228(13) 0.0241(15) 0.0037(11) 0.0014(11) -0.0055(11)
C23 0.0335(17) 0.0270(15) 0.0243(16) 0.0007(12) -0.0016(13) -0.0010(13)
C24 0.049(2) 0.0328(18) 0.0290(18) -0.0056(14) 0.0045(16) -0.0020(16)
C25 0.044(2) 0.0247(16) 0.056(3) -0.0047(16) 0.0108(18) 0.0013(15)
C26 0.037(2) 0.0292(17) 0.057(3) 0.0063(16) -0.0062(18) 0.0068(15)
C27 0.0313(17) 0.0291(16) 0.0327(18) 0.0048(13) -0.0073(14) -0.0029(13)
C28 0.0279(16) 0.0199(13) 0.0265(16) 0.0029(11) 0.0026(12) -0.0004(12)
C29 0.046(2) 0.0272(16) 0.0337(19) 0.0071(14) 0.0072(16) -0.0069(15)
C30 0.054(2) 0.046(2) 0.0273(18) 0.0107(16) 0.0101(16) 0.0030(18)
C31 0.047(2) 0.050(2) 0.0237(17) 0.0012(15) 0.0018(15) 0.0017(18)
C32 0.0273(16) 0.0303(16) 0.0315(17) 0.0003(13) 0.0015(13) 0.0004(13)
C33 0.0171(13) 0.0174(12) 0.0260(15) 0.0025(10) 0.0012(11) 0.0057(10)
C34 0.0116(12) 0.0188(12) 0.0279(15) 0.0056(11) 0.0004(10) 0.0040(10)
C35 0.0239(15) 0.0237(14) 0.0285(16) 0.0025(12) 0.0089(12) -0.0003(12)
C36 0.0118(11) 0.0140(11) 0.0149(12) 0.0008(9) 0.0007(9) 0.0035(9)
C37 0.0134(12) 0.0137(11) 0.0128(11) 0.0015(9) -0.0010(9) 0.0013(9)
C38 0.0135(12) 0.0162(12) 0.0192(13) 0.0027(10) -0.0019(10) -0.0011(10)
C39 0.0200(13) 0.0131(11) 0.0198(13) 0.0001(10) -0.0033(10) -0.0025(10)
C40 0.0219(14) 0.0116(11) 0.0181(13) 0.0010(9) -0.0013(10) 0.0032(10)
C41 0.0152(12) 0.0145(11) 0.0142(12) 0.0014(9) 0.0010(9) 0.0034(9)
C42 0.0132(12) 0.0126(11) 0.0112(11) 0.0011(9) -0.0007(9) 0.0011(9)
C43 0.0122(12) 0.0139(11) 0.0174(12) 0.0025(9) 0.0007(9) 0.0019(9)
C44 0.0115(12) 0.0139(12) 0.0324(16) 0.0011(11) 0.0038(11) 0.0001(10)
C45 0.0131(12) 0.0113(11) 0.0326(16) 0.0008(10) 0.0032(11) -0.0002(9)
C46 0.0119(12) 0.0130(11) 0.0203(13) 0.0014(9) 0.0013(10) 0.0012(9)
C47 0.0205(14) 0.0200(13) 0.0385(18) -0.0030(12) 0.0017(12) 0.0034(11)
C48 0.0188(14) 0.0170(12) 0.0322(16) 0.0019(11) 0.0080(12) -0.0021(10)
C49 0.087(3) 0.0161(15) 0.048(2) -0.0012(15) -0.029(2) 0.0138(18)
C50 0.431(19) 0.204(10) 0.056(4) -0.059(5) -0.071(7) 0.271(13)
C51 0.275(14) 0.061(4) 0.114(7) -0.005(4) 0.124(8) 0.020(6)
C52 0.189(12) 0.285(17) 0.61(4) -0.38(2) -0.258(18) 0.178(13)
C53 0.178(9) 0.155(7) 0.052(4) -0.002(4) -0.043(5) 0.104(7)
C54 0.075(4) 0.118(5) 0.113(5) 0.088(5) -0.057(4) -0.050(4)
N1 0.0140(10) 0.0177(10) 0.0122(10) -0.0004(8) -0.0013(8) 0.0058(8)
N2 0.0159(11) 0.0217(11) 0.0137(11) -0.0011(9) 0.0001(8) 0.0023(9)
N3 0.0162(11) 0.0242(11) 0.0132(11) 0.0024(9) -0.0026(9) 0.0021(9)
N4 0.0122(11) 0.0257(12) 0.0162(11) 0.0000(9) -0.0018(8) 0.0021(9)
N5 0.0115(10) 0.0136(10) 0.0224(12) 0.0034(8) 0.0008(8) 0.0032(8)
N6 0.0128(10) 0.0140(10) 0.0168(11) 0.0017(8) 0.0003(8) 0.0026(8)
N7 0.0101(10) 0.0121(10) 0.0280(13) 0.0008(9) 0.0022(9) 0.0013(8)
N8 0.0118(11) 0.0165(11) 0.0333(14) 0.0043(10) 0.0028(9) -0.0010(9)
O1 0.0312(12) 0.0207(10) 0.0166(10) 0.0040(8) -0.0006(8) -0.0038(8)
O2 0.0131(9) 0.0291(10) 0.0194(10) -0.0078(8) -0.0009(7) 0.0048(8)
O3 0.0249(11) 0.0331(11) 0.0207(11) 0.0052(9) -0.0010(8) 0.0107(9)
O4 0.0136(10) 0.0534(14) 0.0180(10) 0.0026(10) -0.0023(8) 0.0067(9)
O5 0.0211(10) 0.0182(9) 0.0270(11) -0.0049(8) -0.0033(8) 0.0030(8)
O6 0.0242(11) 0.0141(9) 0.0409(13) -0.0032(9) 0.0036(9) 0.0063(8)
O7 0.0118(10) 0.0246(11) 0.0455(14) 0.0031(10) 0.0022(9) -0.0004(8)
O8 0.0192(10) 0.0162(9) 0.0422(13) 0.0066(9) 0.0023(9) 0.0033(8)
S1 0.0128(3) 0.0155(3) 0.0123(3) -0.0001(2) -0.0003(2) 0.0002(2)
S2 0.0166(3) 0.0345(4) 0.0121(3) 0.0007(3) -0.0025(2) 0.0083(3)
S3 0.0156(3) 0.0114(3) 0.0252(4) -0.0010(2) 0.0026(2) 0.0022(2)
S4 0.0107(3) 0.0145(3) 0.0362(4) 0.0025(3) 0.0026(3) 0.0017(2)

loop_
_atom_type_symbol
_atom_type_description
_atom_type_scat_dispersion_real
_atom_type_scat_dispersion_imag
_atom_type_scat_source
C C 0.0033 0.0016 'International Tables Vol C Tables 4.2.6.8 and 6.1.1.4'
H H 0.0000 0.0000 'International Tables Vol C Tables 4.2.6.8 and 6.1.1.4'
N N 0.0061 0.0033 'International Tables Vol C Tables 4.2.6.8 and 6.1.1.4'
O O 0.0106 0.0060 'International Tables Vol C Tables 4.2.6.8 and 6.1.1.4'
S S 0.1246 0.1234 'International Tables Vol C Tables 4.2.6.8 and 6.1.1.4'

loop_
_geom_angle_atom_site_label_1
_geom_angle_atom_site_label_2
_geom_angle_atom_site_label_3
_geom_angle
_geom_angle_site_symmetry_1
_geom_angle_site_symmetry_3
_geom_angle_publ_flag
C6 C1 C2 120.7(4) . . ?
C6 C1 H1 119.6 . . ?
C2 C1 H1 119.6 . . ?
C1 C2 C3 119.1(4) . . ?
C1 C2 H2 120.5 . . ?
C3 C2 H2 120.5 . . ?
C4 C3 C2 120.5(4) . . ?
C4 C3 H3 119.7 . . ?
C2 C3 H3 119.7 . . ?
C3 C4 C5 119.2(5) . . ?
C3 C4 H4 120.4 . . ?
C5 C4 H4 120.4 . . ?
C4 C5 C6 120.7(5) . . ?
C4 C5 H5 119.7 . . ?
C6 C5 H5 119.7 . . ?
C1 C6 C5 119.6(3) . . ?
C1 C6 C7 122.6(3) . . ?
C5 C6 C7 117.9(3) . . ?
N1 C7 C6 112.8(2) . . ?
N1 C7 H7A 109.0 . . ?
C6 C7 H7A 109.0 . . ?
N1 C7 H7B 109.0 . . ?
C6 C7 H7B 109.0 . . ?
H7A C7 H7B 107.8 . . ?
S1 C8 H8A 109.5 . . ?
S1 C8 H8B 109.5 . . ?
H8A C8 H8B 109.5 . . ?
S1 C8 H8C 109.5 . . ?
H8A C8 H8C 109.5 . . ?
H8B C8 H8C 109.5 . . ?
N2 C9 C19 123.8(2) . . ?
N2 C9 N1 117.2(2) . . ?
C19 C9 N1 118.9(2) . . ?
N2 C10 C11 117.8(2) . . ?
N2 C10 C15 123.5(2) . . ?
C11 C10 C15 118.7(3) . . ?
C12 C11 C10 120.9(3) . . ?
C12 C11 H11 119.5 . . ?
C10 C11 H11 119.5 . . ?
C11 C12 C13 120.2(3) . . ?
C11 C12 H12 119.9 . . ?
C13 C12 H12 119.9 . . ?
C14 C13 C12 120.4(3) . . ?
C14 C13 H13 119.8 . . ?
C12 C13 H13 119.8 . . ?
C13 C14 C15 120.3(3) . . ?
C13 C14 H14 119.9 . . ?
C15 C14 H14 119.9 . . ?
C14 C15 C16 125.5(3) . . ?
C14 C15 C10 119.4(3) . . ?
C16 C15 C10 115.1(2) . . ?
N3 C16 C19 107.9(2) . . ?
N3 C16 C15 130.4(2) . . ?
C19 C16 C15 121.7(2) . . ?
C18 C17 N3 110.4(2) . . ?
C18 C17 N4 129.1(2) . . ?
N3 C17 N4 120.4(2) . . ?
C17 C18 C19 105.9(2) . . ?
C17 C18 H18 127.0 . . ?
C19 C18 H18 127.0 . . ?
C16 C19 C9 117.2(2) . . ?
C16 C19 C18 107.7(2) . . ?
C9 C19 C18 135.1(2) . . ?
S2 C20 H20A 109.5 . . ?
S2 C20 H20B 109.5 . . ?
H20A C20 H20B 109.5 . . ?
S2 C20 H20C 109.5 . . ?
H20A C20 H20C 109.5 . . ?
H20B C20 H20C 109.5 . . ?
N4 C21 C22 110.8(2) . . ?
N4 C21 H21A 109.5 . . ?
C22 C21 H21A 109.5 . . ?
N4 C21 H21B 109.5 . . ?
C22 C21 H21B 109.5 . . ?
H21A C21 H21B 108.1 . . ?
C27 C22 C23 118.6(3) . . ?
C27 C22 C21 121.7(3) . . ?
C23 C22 C21 119.7(3) . . ?
C24 C23 C22 120.5(3) . . ?
C24 C23 H23 119.7 . . ?
C22 C23 H23 119.7 . . ?
C25 C24 C23 120.5(4) . . ?
C25 C24 H24 119.8 . . ?
C23 C24 H24 119.8 . . ?
C24 C25 C26 119.9(4) . . ?
C24 C25 H25 120.1 . . ?
C26 C25 H25 120.1 . . ?
C25 C26 C27 120.1(3) . . ?
C25 C26 H26 120.0 . . ?
C27 C26 H26 120.0 . . ?
C22 C27 C26 120.5(3) . . ?
C22 C27 H27 119.8 . . ?
C26 C27 H27 119.8 . . ?
C29 C28 C33 120.0(3) . . ?
C29 C28 H28 120.0 . . ?
C33 C28 H28 120.0 . . ?
C30 C29 C28 120.6(3) . . ?
C30 C29 H29 119.7 . . ?
C28 C29 H29 119.7 . . ?
C31 C30 C29 120.1(3) . . ?
C31 C30 H30 120.0 . . ?
C29 C30 H30 120.0 . . ?
C30 C31 C32 119.5(4) . . ?
C30 C31 H31 120.2 . . ?
C32 C31 H31 120.2 . . ?
C33 C32 C31 120.8(3) . . ?
C33 C32 H32 119.6 . . ?
C31 C32 H32 119.6 . . ?
C32 C33 C28 119.1(3) . . ?
C32 C33 C34 120.6(3) . . ?
C28 C33 C34 120.3(3) . . ?
N5 C34 C33 111.7(2) . . ?
N5 C34 H34A 109.3 . . ?
C33 C34 H34A 109.3 . . ?
N5 C34 H34B 109.3 . . ?
C33 C34 H34B 109.3 . . ?
H34A C34 H34B 107.9 . . ?
S3 C35 H35A 109.5 . . ?
S3 C35 H35B 109.5 . . ?
H35A C35 H35B 109.5 . . ?
S3 C35 H35C 109.5 . . ?
H35A C35 H35C 109.5 . . ?
H35B C35 H35C 109.5 . . ?
N6 C36 C46 123.9(2) . . ?
N6 C36 N5 117.2(2) . . ?
C46 C36 N5 118.9(2) . . ?
N6 C37 C38 118.1(2) . . ?
N6 C37 C42 123.7(2) . . ?
C38 C37 C42 118.2(2) . . ?
C39 C38 C37 120.9(3) . . ?
C39 C38 H38 119.5 . . ?
C37 C38 H38 119.5 . . ?
C38 C39 C40 120.4(2) . . ?
C38 C39 H39 119.8 . . ?
C40 C39 H39 119.8 . . ?
C41 C40 C39 120.5(2) . . ?
C41 C40 H40 119.7 . . ?
C39 C40 H40 119.7 . . ?
C40 C41 C42 119.9(2) . . ?
C40 C41 H41 120.1 . . ?
C42 C41 H41 120.1 . . ?
C41 C42 C37 120.0(2) . . ?
C41 C42 C43 125.1(2) . . ?
C37 C42 C43 114.9(2) . . ?
N7 C43 C46 108.3(2) . . ?
N7 C43 C42 130.2(2) . . ?
C46 C43 C42 121.4(2) . . ?
C45 C44 N7 110.5(2) . . ?
C45 C44 N8 130.6(2) . . ?
N7 C44 N8 118.8(2) . . ?
C44 C45 C46 105.5(2) . . ?
C44 C45 H45 127.3 . . ?
C46 C45 H45 127.3 . . ?
C43 C46 C36 117.5(2) . . ?
C43 C46 C45 107.6(2) . . ?
C36 C46 C45 134.8(2) . . ?
S4 C47 H47A 109.5 . . ?
S4 C47 H47B 109.5 . . ?
H47A C47 H47B 109.5 . . ?
S4 C47 H47C 109.5 . . ?
H47A C47 H47C 109.5 . . ?
H47B C47 H47C 109.5 . . ?
C49 C48 N8 109.4(3) . . ?
C49 C48 H48A 109.8 . . ?
N8 C48 H48A 109.8 . . ?
C49 C48 H48B 109.8 . . ?
N8 C48 H48B 109.8 . . ?
H48A C48 H48B 108.2 . . ?
C54 C49 C50 119.2(7) . . ?
C54 C49 C48 123.5(6) . . ?
C50 C49 C48 117.3(5) . . ?
C49 C50 C51 127.6(9) . . ?
C49 C50 H50 116.2 . . ?
C51 C50 H50 116.2 . . ?
C52 C51 C50 99.6(12) . . ?
C52 C51 H51 130.2 . . ?
C50 C51 H51 130.2 . . ?
C53 C52 C51 133.1(9) . . ?
C53 C52 H52 113.5 . . ?
C51 C52 H52 113.5 . . ?
C52 C53 C54 113.8(9) . . ?
C52 C53 H53 123.1 . . ?
C54 C53 H53 123.1 . . ?
C49 C54 C53 112.4(8) . . ?
C49 C54 H54 123.8 . . ?
C53 C54 H54 123.8 . . ?
C9 N1 C7 115.7(2) . . ?
C9 N1 S1 117.19(17) . . ?
C7 N1 S1 114.37(17) . . ?
C9 N2 C10 118.6(2) . . ?
C16 N3 C17 108.1(2) . . ?
C16 N3 H1B 126(2) . . ?
C17 N3 H1B 126(2) . . ?
C17 N4 C21 115.9(2) . . ?
C17 N4 S2 118.08(19) . . ?
C21 N4 S2 117.51(19) . . ?
C36 N5 C34 115.6(2) . . ?
C36 N5 S3 116.68(18) . . ?
C34 N5 S3 117.31(18) . . ?
C36 N6 C37 118.5(2) . . ?
C43 N7 C44 108.0(2) . . ?
C43 N7 H1A 129(3) . . ?
C44 N7 H1A 123(3) . . ?
C44 N8 C48 116.1(2) . . ?
C44 N8 S4 115.3(2) . . ?
C48 N8 S4 119.9(2) . . ?
O1 S1 O2 118.64(13) . . ?
O1 S1 N1 107.35(12) . . ?
O2 S1 N1 106.21(11) . . ?
O1 S1 C8 109.47(13) . . ?
O2 S1 C8 107.42(13) . . ?
N1 S1 C8 107.21(13) . . ?
O3 S2 O4 119.46(13) . . ?
O3 S2 N4 107.14(13) . . ?
O4 S2 N4 106.38(14) . . ?
O3 S2 C20 108.10(16) . . ?
O4 S2 C20 108.24(16) . . ?
N4 S2 C20 106.88(14) . . ?
O6 S3 O5 119.11(13) . . ?
O6 S3 N5 106.73(13) . . ?
O5 S3 N5 107.35(12) . . ?
O6 S3 C35 108.41(14) . . ?
O5 S3 C35 108.36(15) . . ?
N5 S3 C35 106.17(14) . . ?
O8 S4 O7 119.02(13) . . ?
O8 S4 N8 106.36(13) . . ?
O7 S4 N8 106.30(14) . . ?
O8 S4 C47 108.28(15) . . ?
O7 S4 C47 108.74(14) . . ?
N8 S4 C47 107.61(14) . . ?

loop_
_geom_bond_atom_site_label_1
_geom_bond_atom_site_label_2
_geom_bond_distance
_geom_bond_site_symmetry_2
_geom_bond_publ_flag
C1 C6 1.368(5) . ?
C1 C2 1.397(5) . ?
C1 H1 0.9300 . ?
C2 C3 1.400(8) . ?
C2 H2 0.9300 . ?
C3 C4 1.384(9) . ?
C3 H3 0.9300 . ?
C4 C5 1.389(6) . ?
C4 H4 0.9300 . ?
C5 C6 1.398(5) . ?
C5 H5 0.9300 . ?
C6 C7 1.507(4) . ?
C7 N1 1.485(3) . ?
C7 H7A 0.9700 . ?
C7 H7B 0.9700 . ?
C8 S1 1.760(3) . ?
C8 H8A 0.9600 . ?
C8 H8B 0.9600 . ?
C8 H8C 0.9600 . ?
C9 N2 1.304(4) . ?
C9 C19 1.419(4) . ?
C9 N1 1.446(3) . ?
C10 N2 1.384(3) . ?
C10 C11 1.412(4) . ?
C10 C15 1.422(4) . ?
C11 C12 1.372(4) . ?
C11 H11 0.9300 . ?
C12 C13 1.409(5) . ?
C12 H12 0.9300 . ?
C13 C14 1.374(4) . ?
C13 H13 0.9300 . ?
C14 C15 1.415(4) . ?
C14 H14 0.9300 . ?
C15 C16 1.417(4) . ?
C16 N3 1.368(3) . ?
C16 C19 1.399(4) . ?
C17 C18 1.363(4) . ?
C17 N3 1.379(4) . ?
C17 N4 1.418(3) . ?
C18 C19 1.424(4) . ?
C18 H18 0.9300 . ?
C20 S2 1.760(3) . ?
C20 H20A 0.9600 . ?
C20 H20B 0.9600 . ?
C20 H20C 0.9600 . ?
C21 N4 1.486(4) . ?
C21 C22 1.498(4) . ?
C21 H21A 0.9700 . ?
C21 H21B 0.9700 . ?
C22 C27 1.389(4) . ?
C22 C23 1.396(4) . ?
C23 C24 1.387(5) . ?
C23 H23 0.9300 . ?
C24 C25 1.378(6) . ?
C24 H24 0.9300 . ?
C25 C26 1.378(6) . ?
C25 H25 0.9300 . ?
C26 C27 1.400(5) . ?
C26 H26 0.9300 . ?
C27 H27 0.9300 . ?
C28 C29 1.393(4) . ?
C28 C33 1.393(4) . ?
C28 H28 0.9300 . ?
C29 C30 1.381(6) . ?
C29 H29 0.9300 . ?
C30 C31 1.381(6) . ?
C30 H30 0.9300 . ?
C31 C32 1.400(5) . ?
C31 H31 0.9300 . ?
C32 C33 1.387(5) . ?
C32 H32 0.9300 . ?
C33 C34 1.509(4) . ?
C34 N5 1.482(3) . ?
C34 H34A 0.9700 . ?
C34 H34B 0.9700 . ?
C35 S3 1.763(3) . ?
C35 H35A 0.9600 . ?
C35 H35B 0.9600 . ?
C35 H35C 0.9600 . ?
C36 N6 1.307(3) . ?
C36 C46 1.412(4) . ?
C36 N5 1.445(3) . ?
C37 N6 1.382(3) . ?
C37 C38 1.412(4) . ?
C37 C42 1.422(4) . ?
C38 C39 1.373(4) . ?
C38 H38 0.9300 . ?
C39 C40 1.406(4) . ?
C39 H39 0.9300 . ?
C40 C41 1.373(4) . ?
C40 H40 0.9300 . ?
C41 C42 1.414(3) . ?
C41 H41 0.9300 . ?
C42 C43 1.425(3) . ?
C43 N7 1.357(3) . ?
C43 C46 1.398(3) . ?
C44 C45 1.367(4) . ?
C44 N7 1.381(3) . ?
C44 N8 1.421(3) . ?
C45 C46 1.426(4) . ?
C45 H45 0.9300 . ?
C47 S4 1.759(3) . ?
C47 H47A 0.9600 . ?
C47 H47B 0.9600 . ?
C47 H47C 0.9600 . ?
C48 C49 1.479(5) . ?
C48 N8 1.494(4) . ?
C48 H48A 0.9700 . ?
C48 H48B 0.9700 . ?
C49 C54 1.358(7) . ?
C49 C50 1.397(10) . ?
C50 C51 1.471(11) . ?
C50 H50 0.9300 . ?
C51 C52 1.390(16) . ?
C51 H51 0.9300 . ?
C52 C53 1.240(15) . ?
C52 H52 0.9300 . ?
C53 C54 1.650(11) . ?
C53 H53 0.9300 . ?
C54 H54 0.9300 . ?
N1 S1 1.648(2) . ?
N3 H1B 0.92(4) . ?
N4 S2 1.654(2) . ?
N5 S3 1.633(2) . ?
N7 H1A 0.84(4) . ?
N8 S4 1.651(3) . ?
O1 S1 1.427(2) . ?
O2 S1 1.439(2) . ?
O3 S2 1.424(2) . ?
O4 S2 1.436(2) . ?
O5 S3 1.435(2) . ?
O6 S3 1.434(2) . ?
O7 S4 1.438(2) . ?
O8 S4 1.432(2) . ?

loop_
_geom_torsion_atom_site_label_1
_geom_torsion_atom_site_label_2
_geom_torsion_atom_site_label_3
_geom_torsion_atom_site_label_4
_geom_torsion
_geom_torsion_site_symmetry_1
_geom_torsion_site_symmetry_2
_geom_torsion_site_symmetry_3
_geom_torsion_site_symmetry_4
_geom_torsion_publ_flag
C6 C1 C2 C3 -3.0(6) . . . . ?
C1 C2 C3 C4 -1.9(8) . . . . ?
C2 C3 C4 C5 4.4(11) . . . . ?
C3 C4 C5 C6 -2.2(11) . . . . ?
C2 C1 C6 C5 5.2(6) . . . . ?
C2 C1 C6 C7 -174.0(3) . . . . ?
C4 C5 C6 C1 -2.7(8) . . . . ?
C4 C5 C6 C7 176.6(5) . . . . ?
C1 C6 C7 N1 -44.8(4) . . . . ?
C5 C6 C7 N1 136.0(4) . . . . ?
N2 C10 C11 C12 -179.3(3) . . . . ?
C15 C10 C11 C12 1.0(4) . . . . ?
C10 C11 C12 C13 -1.1(5) . . . . ?
C11 C12 C13 C14 0.2(5) . . . . ?
C12 C13 C14 C15 0.9(5) . . . . ?
C13 C14 C15 C16 178.8(3) . . . . ?
C13 C14 C15 C10 -1.1(4) . . . . ?
N2 C10 C15 C14 -179.6(3) . . . . ?
C11 C10 C15 C14 0.2(4) . . . . ?
N2 C10 C15 C16 0.5(4) . . . . ?
C11 C10 C15 C16 -179.8(3) . . . . ?
C14 C15 C16 N3 0.6(5) . . . . ?
C10 C15 C16 N3 -179.5(3) . . . . ?
C14 C15 C16 C19 -179.9(3) . . . . ?
C10 C15 C16 C19 0.1(4) . . . . ?
N3 C17 C18 C19 0.8(3) . . . . ?
N4 C17 C18 C19 176.6(3) . . . . ?
N3 C16 C19 C9 178.6(2) . . . . ?
C15 C16 C19 C9 -1.0(4) . . . . ?
N3 C16 C19 C18 -1.0(3) . . . . ?
C15 C16 C19 C18 179.3(2) . . . . ?
N2 C9 C19 C16 1.5(4) . . . . ?
N1 C9 C19 C16 -175.9(2) . . . . ?
N2 C9 C19 C18 -178.9(3) . . . . ?
N1 C9 C19 C18 3.7(5) . . . . ?
C17 C18 C19 C16 0.1(3) . . . . ?
C17 C18 C19 C9 -179.5(3) . . . . ?
N4 C21 C22 C27 113.8(3) . . . . ?
N4 C21 C22 C23 -66.9(3) . . . . ?
C27 C22 C23 C24 0.4(5) . . . . ?
C21 C22 C23 C24 -178.9(3) . . . . ?
C22 C23 C24 C25 -0.3(5) . . . . ?
C23 C24 C25 C26 -0.1(6) . . . . ?
C24 C25 C26 C27 0.4(6) . . . . ?
C23 C22 C27 C26 -0.1(5) . . . . ?
C21 C22 C27 C26 179.2(3) . . . . ?
C25 C26 C27 C22 -0.3(6) . . . . ?
C33 C28 C29 C30 0.7(6) . . . . ?
C28 C29 C30 C31 -0.6(6) . . . . ?
C29 C30 C31 C32 -0.3(6) . . . . ?
C30 C31 C32 C33 1.0(6) . . . . ?
C31 C32 C33 C28 -0.9(5) . . . . ?
C31 C32 C33 C34 176.0(3) . . . . ?
C29 C28 C33 C32 0.1(5) . . . . ?
C29 C28 C33 C34 -176.9(3) . . . . ?
C32 C33 C34 N5 135.4(3) . . . . ?
C28 C33 C34 N5 -47.7(4) . . . . ?
N6 C37 C38 C39 177.4(2) . . . . ?
C42 C37 C38 C39 -2.9(4) . . . . ?
C37 C38 C39 C40 1.5(4) . . . . ?
C38 C39 C40 C41 0.7(4) . . . . ?
C39 C40 C41 C42 -1.4(4) . . . . ?
C40 C41 C42 C37 -0.1(4) . . . . ?
C40 C41 C42 C43 178.7(3) . . . . ?
N6 C37 C42 C41 -178.2(2) . . . . ?
C38 C37 C42 C41 2.2(4) . . . . ?
N6 C37 C42 C43 2.9(4) . . . . ?
C38 C37 C42 C43 -176.7(2) . . . . ?
C41 C42 C43 N7 -1.0(5) . . . . ?
C37 C42 C43 N7 177.8(3) . . . . ?
C41 C42 C43 C46 -179.3(3) . . . . ?
C37 C42 C43 C46 -0.4(4) . . . . ?
N7 C44 C45 C46 0.4(3) . . . . ?
N8 C44 C45 C46 178.2(3) . . . . ?
N7 C43 C46 C36 179.0(2) . . . . ?
C42 C43 C46 C36 -2.4(4) . . . . ?
N7 C43 C46 C45 -1.5(3) . . . . ?
C42 C43 C46 C45 177.1(2) . . . . ?
N6 C36 C46 C43 3.3(4) . . . . ?
N5 C36 C46 C43 -174.6(2) . . . . ?
N6 C36 C46 C45 -176.1(3) . . . . ?
N5 C36 C46 C45 6.0(5) . . . . ?
C44 C45 C46 C43 0.6(3) . . . . ?
C44 C45 C46 C36 -179.9(3) . . . . ?
N8 C48 C49 C54 94.2(4) . . . . ?
N8 C48 C49 C50 -86.7(7) . . . . ?
C54 C49 C50 C51 12.9(16) . . . . ?
C48 C49 C50 C51 -166.2(10) . . . . ?
C49 C50 C51 C52 -35.1(16) . . . . ?
C50 C51 C52 C53 46(3) . . . . ?
C51 C52 C53 C54 -30(3) . . . . ?
C50 C49 C54 C53 9.5(9) . . . . ?
C48 C49 C54 C53 -171.4(5) . . . . ?
C52 C53 C54 C49 -4.3(16) . . . . ?
N2 C9 N1 C7 -36.7(3) . . . . ?
C19 C9 N1 C7 140.9(2) . . . . ?
N2 C9 N1 S1 103.0(2) . . . . ?
C19 C9 N1 S1 -79.5(3) . . . . ?
C6 C7 N1 C9 -79.3(3) . . . . ?
C6 C7 N1 S1 139.9(2) . . . . ?
C19 C9 N2 C10 -1.0(4) . . . . ?
N1 C9 N2 C10 176.5(2) . . . . ?
C11 C10 N2 C9 -179.8(3) . . . . ?
C15 C10 N2 C9 -0.1(4) . . . . ?
C19 C16 N3 C17 1.5(3) . . . . ?
C15 C16 N3 C17 -178.9(3) . . . . ?
C18 C17 N3 C16 -1.5(3) . . . . ?
N4 C17 N3 C16 -177.7(2) . . . . ?
C18 C17 N4 C21 -29.3(4) . . . . ?
N3 C17 N4 C21 146.1(3) . . . . ?
C18 C17 N4 S2 117.9(3) . . . . ?
N3 C17 N4 S2 -66.6(3) . . . . ?
C22 C21 N4 C17 -68.2(3) . . . . ?
C22 C21 N4 S2 144.3(2) . . . . ?
N6 C36 N5 C34 -50.1(3) . . . . ?
C46 C36 N5 C34 127.9(3) . . . . ?
N6 C36 N5 S3 94.0(3) . . . . ?
C46 C36 N5 S3 -87.9(3) . . . . ?
C33 C34 N5 C36 -88.8(3) . . . . ?
C33 C34 N5 S3 127.3(2) . . . . ?
C46 C36 N6 C37 -1.0(4) . . . . ?
N5 C36 N6 C37 177.0(2) . . . . ?
C38 C37 N6 C36 177.4(2) . . . . ?
C42 C37 N6 C36 -2.3(4) . . . . ?
C46 C43 N7 C44 1.8(3) . . . . ?
C42 C43 N7 C44 -176.7(3) . . . . ?
C45 C44 N7 C43 -1.4(3) . . . . ?
N8 C44 N7 C43 -179.4(3) . . . . ?
C45 C44 N8 C48 -55.5(4) . . . . ?
N7 C44 N8 C48 122.0(3) . . . . ?
C45 C44 N8 S4 92.1(4) . . . . ?
N7 C44 N8 S4 -90.4(3) . . . . ?
C49 C48 N8 C44 -58.7(4) . . . . ?
C49 C48 N8 S4 155.3(3) . . . . ?
C9 N1 S1 O1 169.74(19) . . . . ?
C7 N1 S1 O1 -50.1(2) . . . . ?
C9 N1 S1 O2 41.9(2) . . . . ?
C7 N1 S1 O2 -177.94(18) . . . . ?
C9 N1 S1 C8 -72.7(2) . . . . ?
C7 N1 S1 C8 67.5(2) . . . . ?
C17 N4 S2 O3 40.3(2) . . . . ?
C21 N4 S2 O3 -172.9(2) . . . . ?
C17 N4 S2 O4 169.2(2) . . . . ?
C21 N4 S2 O4 -44.1(2) . . . . ?
C17 N4 S2 C20 -75.3(2) . . . . ?
C21 N4 S2 C20 71.4(2) . . . . ?
C36 N5 S3 O6 172.60(19) . . . . ?
C34 N5 S3 O6 -43.9(2) . . . . ?
C36 N5 S3 O5 43.8(2) . . . . ?
C34 N5 S3 O5 -172.64(19) . . . . ?
C36 N5 S3 C35 -71.9(2) . . . . ?
C34 N5 S3 C35 71.6(2) . . . . ?
C44 N8 S4 O8 47.8(2) . . . . ?
C48 N8 S4 O8 -165.9(2) . . . . ?
C44 N8 S4 O7 175.60(19) . . . . ?
C48 N8 S4 O7 -38.1(2) . . . . ?
C44 N8 S4 C47 -68.0(2) . . . . ?
C48 N8 S4 C47 78.3(2) . . . . ?
